data_7232000
loop_
_publ_author_name
'Yekke-ghasemi, Zahra'
'Takjoo, Reza'
'Ramezani, Mohammad'
'Mague, Joel T.'

_publ_section_title
;
 Molecular design and synthesis of new dithiocarbazate complexes; crystal
 structure, bioactivities and nano studies
;
_journal_issue 73
_journal_name_full 'RSC Advances'
_journal_page_first 41795
_journal_paper_doi 10.1039/C8RA07100D
_journal_volume 8
_journal_year 2018
_chemical_formula_moiety 'C12 H17 N2 O4 S2 V'
_chemical_formula_sum 'C12 H17 N2 O4 S2 V'
_chemical_formula_weight 368.33
_space_group_crystal_system triclinic
_space_group_IT_number 2
_space_group_name_Hall '-P 1'
_space_group_name_H-M_alt 'P -1'
_symmetry_space_group_name_Hall '-P 1'
_symmetry_space_group_name_H-M 'P -1'
_atom_sites_solution_hydrogens mixed
_atom_sites_solution_primary direct
_atom_sites_solution_secondary difmap
_audit_block_doi 10.5517/ccdc.csd.cc204fl6
_audit_creation_method SHELXL-2014/7
_audit_update_record
;
2018-06-24 deposited with the CCDC.
2018-09-24 downloaded from the CCDC.
;
_cell_angle_alpha 110.554(3)
_cell_angle_beta 110.250(3)
_cell_angle_gamma 94.785(3)
_cell_formula_units_Z 2
_cell_length_a 8.0281(17)
_cell_length_b 10.127(2)
_cell_length_c 11.104(2)
_cell_measurement_reflns_used 4306
_cell_measurement_temperature 100.(2)
_cell_measurement_theta_max 28.8641
_cell_measurement_theta_min 2.3697
_cell_volume 771.2(3)
_computing_cell_refinement '<i>SAINT</i> (Bruker, 2016)'
_computing_data_collection '<i>APEX3</i> (Bruker, 2016)'
_computing_data_reduction '<i>SAINT</i> (Bruker, 2016)'
_computing_molecular_graphics '<i>DIAMOND</i> (Brandenburg & Putz, 2012)'
_computing_publication_material '<i>SHELXTL</i> (Bruker, 2016)'
_computing_structure_refinement '<i>SHELXL-2014/7</i> (Sheldrick, 2015<i>b</i>)'
_computing_structure_solution '<i>SHELXT</i> (Sheldrick, 2015<i>a</i>)'
_diffrn_ambient_temperature 100(2)
_diffrn_detector_area_resol_mean 8.3333
_diffrn_measured_fraction_theta_full 0.994
_diffrn_measured_fraction_theta_max 0.986
_diffrn_measurement_device_type 'Bruker Smart APEX CCD'
_diffrn_measurement_method '\f and \w scans'
_diffrn_radiation_monochromator graphite
_diffrn_radiation_type MoK\a
_diffrn_radiation_wavelength 0.71073
_diffrn_reflns_av_R_equivalents 0.0502
_diffrn_reflns_av_unetI/netI 0.0628
_diffrn_reflns_Laue_measured_fraction_full 0.994
_diffrn_reflns_Laue_measured_fraction_max 0.986
_diffrn_reflns_limit_h_max 10
_diffrn_reflns_limit_h_min -10
_diffrn_reflns_limit_k_max 13
_diffrn_reflns_limit_k_min -13
_diffrn_reflns_limit_l_max 15
_diffrn_reflns_limit_l_min -15
_diffrn_reflns_number 14305
_diffrn_reflns_point_group_measured_fraction_full 0.994
_diffrn_reflns_point_group_measured_fraction_max 0.986
_diffrn_reflns_theta_full 28.000
_diffrn_reflns_theta_max 28.909
_diffrn_reflns_theta_min 2.140
_diffrn_source 'fine-focus sealed tube'
_exptl_absorpt_coefficient_mu 0.929
_exptl_absorpt_correction_T_max 0.90
_exptl_absorpt_correction_T_min 0.71
_exptl_absorpt_correction_type multi-scan
_exptl_absorpt_process_details '<i>SADABS</i> (Bruker, 2016)'
_exptl_crystal_colour 'dark yellow-brown'
_exptl_crystal_density_diffrn 1.586
_exptl_crystal_density_method 'not measured'
_exptl_crystal_description 'thick plate'
_exptl_crystal_F_000 380
_exptl_crystal_size_max 0.240
_exptl_crystal_size_mid 0.210
_exptl_crystal_size_min 0.120
_exptl_transmission_factor_max 0.928
_exptl_transmission_factor_min 0.736
_refine_diff_density_max 1.149
_refine_diff_density_min -0.380
_refine_diff_density_rms 0.129
_refine_ls_extinction_method none
_refine_ls_goodness_of_fit_ref 1.026
_refine_ls_hydrogen_treatment constr
_refine_ls_matrix_type full
_refine_ls_number_parameters 193
_refine_ls_number_reflns 4010
_refine_ls_number_restraints 0
_refine_ls_restrained_S_all 1.026
_refine_ls_R_factor_all 0.0634
_refine_ls_R_factor_gt 0.0464
_refine_ls_shift/su_max 0.001
_refine_ls_shift/su_mean 0.000
_refine_ls_structure_factor_coef Fsqd
_refine_ls_weighting_details 'w=1/[\s^2^(Fo^2^)+(0.0791P)^2^] where P=(Fo^2^+2Fc^2^)/3'
_refine_ls_weighting_scheme calc
_refine_ls_wR_factor_gt 0.1225
_refine_ls_wR_factor_ref 0.1311
_reflns_Friedel_coverage 0.000
_reflns_number_gt 3086
_reflns_number_total 4010
_reflns_threshold_expression 'I > 2\s(I)'
_cod_data_source_file c8ra07100d2.cif
_cod_data_source_block JTM641_0m
_cod_database_code 7232000
_shelx_shelxl_version_number 2014/7
_shelx_space_group_comment
;
The symmetry employed for this shelxl refinement is uniquely defined
by the following loop, which should always be used as a source of
symmetry information in preference to the above space-group names.
They are only intended as comments.
;
_shelx_estimated_absorpt_t_min 0.808
_shelx_estimated_absorpt_t_max 0.897

loop_
_space_group_symop_operation_xyz
'x, y, z'
'-x, -y, -z'

loop_
_atom_site_label
_atom_site_type_symbol
_atom_site_fract_x
_atom_site_fract_y
_atom_site_fract_z
_atom_site_U_iso_or_equiv
_atom_site_adp_type
_atom_site_occupancy
_atom_site_site_symmetry_order
_atom_site_calc_flag
_atom_site_refinement_flags_posn
_atom_site_refinement_flags_adp
V1 V 0.68868(5) 0.72275(4) 0.38291(4) 0.01580(13) Uani 1 1 d . .
S1 S 0.71962(9) 0.87852(6) 0.61547(6) 0.02074(16) Uani 1 1 d . .
S2 S 0.72737(9) 0.81997(7) 0.85392(6) 0.02044(16) Uani 1 1 d . .
O1 O 0.6114(2) 0.55213(17) 0.21982(17) 0.0172(4) Uani 1 1 d . .
O2 O 0.8985(2) 0.76464(19) 0.41203(18) 0.0210(4) Uani 1 1 d . .
O3 O 0.5979(2) 0.85201(18) 0.32357(18) 0.0196(4) Uani 1 1 d . .
N1 N 0.7265(3) 0.5795(2) 0.4896(2) 0.0150(4) Uani 1 1 d . .
N2 N 0.7235(3) 0.6142(2) 0.6237(2) 0.0165(4) Uani 1 1 d . .
C1 C 0.6819(3) 0.4350(3) 0.1935(2) 0.0165(5) Uani 1 1 d . .
C2 C 0.6617(3) 0.3532(3) 0.0565(2) 0.0192(5) Uani 1 1 d . .
H2 H 0.6039 0.3833 -0.0165 0.023 Uiso 1 1 calc R U
C3 C 0.7267(3) 0.2271(3) 0.0271(3) 0.0197(5) Uani 1 1 d . .
H3 H 0.7121 0.1715 -0.0664 0.024 Uiso 1 1 calc R U
C4 C 0.8128(3) 0.1814(3) 0.1330(3) 0.0200(5) Uani 1 1 d . .
H4 H 0.8583 0.0962 0.1120 0.024 Uiso 1 1 calc R U
C5 C 0.8314(3) 0.2607(3) 0.2681(3) 0.0169(5) Uani 1 1 d . .
H5 H 0.8892 0.2291 0.3400 0.020 Uiso 1 1 calc R U
C6 C 0.7658(3) 0.3883(2) 0.3014(2) 0.0155(5) Uani 1 1 d . .
C7 C 0.7681(3) 0.4560(2) 0.4399(2) 0.0157(5) Uani 1 1 d . .
H7 H 0.8028 0.4065 0.4999 0.019 Uiso 1 1 calc R U
C8 C 0.7229(3) 0.7508(3) 0.6847(2) 0.0163(5) Uani 1 1 d . .
C9 C 0.7937(3) 0.6842(3) 0.9214(3) 0.0200(5) Uani 1 1 d . .
H9A H 0.6923 0.5968 0.8739 0.024 Uiso 1 1 calc R U
H9B H 0.9011 0.6556 0.9041 0.024 Uiso 1 1 calc R U
C10 C 0.8402(4) 0.7508(3) 1.0781(3) 0.0253(6) Uani 1 1 d . .
H10A H 0.7380 0.7887 1.0945 0.038 Uiso 1 1 calc R U
H10B H 0.9498 0.8300 1.1254 0.038 Uiso 1 1 calc R U
H10C H 0.8627 0.6766 1.1156 0.038 Uiso 1 1 calc R U
C11 C 0.6842(4) 0.9867(3) 0.3335(3) 0.0243(6) Uani 1 1 d . .
H11A H 0.6254 0.9961 0.2444 0.036 Uiso 1 1 calc R U
H11B H 0.8137 0.9898 0.3536 0.036 Uiso 1 1 calc R U
H11C H 0.6729 1.0668 0.4093 0.036 Uiso 1 1 calc R U
O4 O 0.3938(2) 0.64689(18) 0.35832(18) 0.0192(4) Uani 1 1 d . .
H4A H 0.3533 0.5637 0.3569 0.023 Uiso 1 1 d R U
C12 C 0.2373(3) 0.6877(3) 0.2825(3) 0.0239(6) Uani 1 1 d . .
H12A H 0.2057 0.6387 0.1815 0.036 Uiso 1 1 calc R U
H12B H 0.2651 0.7930 0.3112 0.036 Uiso 1 1 calc R U
H12C H 0.1340 0.6593 0.3032 0.036 Uiso 1 1 calc R U

loop_
_atom_site_aniso_label
_atom_site_aniso_U_11
_atom_site_aniso_U_22
_atom_site_aniso_U_33
_atom_site_aniso_U_23
_atom_site_aniso_U_13
_atom_site_aniso_U_12
V1 0.0193(2) 0.0137(2) 0.0195(2) 0.00972(17) 0.00983(16) 0.00639(16)
S1 0.0307(3) 0.0137(3) 0.0226(3) 0.0090(2) 0.0138(3) 0.0087(3)
S2 0.0273(3) 0.0174(3) 0.0203(3) 0.0074(2) 0.0130(2) 0.0091(3)
O1 0.0215(8) 0.0154(8) 0.0192(8) 0.0092(7) 0.0099(7) 0.0088(7)
O2 0.0221(8) 0.0226(9) 0.0231(9) 0.0121(8) 0.0115(7) 0.0056(7)
O3 0.0251(9) 0.0148(8) 0.0255(9) 0.0122(7) 0.0129(7) 0.0075(7)
N1 0.0159(9) 0.0144(10) 0.0174(9) 0.0076(8) 0.0082(7) 0.0054(8)
N2 0.0192(10) 0.0160(10) 0.0169(9) 0.0075(8) 0.0093(8) 0.0048(8)
C1 0.0165(11) 0.0143(11) 0.0234(12) 0.0104(10) 0.0104(9) 0.0046(9)
C2 0.0211(11) 0.0211(13) 0.0201(12) 0.0103(10) 0.0109(9) 0.0083(10)
C3 0.0211(12) 0.0165(12) 0.0215(12) 0.0055(10) 0.0109(10) 0.0038(10)
C4 0.0208(12) 0.0157(12) 0.0263(13) 0.0082(10) 0.0121(10) 0.0081(10)
C5 0.0164(11) 0.0154(11) 0.0229(12) 0.0115(10) 0.0084(9) 0.0053(9)
C6 0.0151(10) 0.0134(11) 0.0210(11) 0.0085(9) 0.0088(9) 0.0049(9)
C7 0.0163(10) 0.0152(11) 0.0204(11) 0.0104(10) 0.0092(9) 0.0055(9)
C8 0.0158(10) 0.0177(12) 0.0197(11) 0.0096(10) 0.0093(9) 0.0061(9)
C9 0.0212(12) 0.0201(12) 0.0219(12) 0.0102(10) 0.0100(9) 0.0069(10)
C10 0.0272(13) 0.0280(14) 0.0206(13) 0.0097(11) 0.0092(10) 0.0076(11)
C11 0.0311(14) 0.0148(12) 0.0361(15) 0.0142(11) 0.0193(12) 0.0081(11)
O4 0.0198(8) 0.0175(9) 0.0281(9) 0.0154(7) 0.0114(7) 0.0077(7)
C12 0.0205(12) 0.0309(15) 0.0310(14) 0.0203(12) 0.0128(10) 0.0147(11)

loop_
_atom_type_symbol
_atom_type_description
_atom_type_scat_dispersion_real
_atom_type_scat_dispersion_imag
_atom_type_scat_source
C C 0.0033 0.0016 'International Tables Vol C Tables 4.2.6.8 and 6.1.1.4'
H H 0.0000 0.0000 'International Tables Vol C Tables 4.2.6.8 and 6.1.1.4'
N N 0.0061 0.0033 'International Tables Vol C Tables 4.2.6.8 and 6.1.1.4'
O O 0.0106 0.0060 'International Tables Vol C Tables 4.2.6.8 and 6.1.1.4'
S S 0.1246 0.1234 'International Tables Vol C Tables 4.2.6.8 and 6.1.1.4'
V V 0.3005 0.5294 'International Tables Vol C Tables 4.2.6.8 and 6.1.1.4'

loop_
_geom_angle_atom_site_label_1
_geom_angle_atom_site_label_2
_geom_angle_atom_site_label_3
_geom_angle
O2 V1 O3 102.95(9)
O2 V1 O1 99.83(8)
O3 V1 O1 104.39(8)
O2 V1 N1 94.44(8)
O3 V1 N1 158.58(8)
O1 V1 N1 84.55(8)
O2 V1 O4 172.98(8)
O3 V1 O4 83.67(7)
O1 V1 O4 80.53(7)
N1 V1 O4 78.60(7)
O2 V1 S1 96.04(7)
O3 V1 S1 88.15(6)
O1 V1 S1 156.89(6)
N1 V1 S1 77.54(6)
O4 V1 S1 81.69(5)
C8 S1 V1 98.73(8)
C8 S2 C9 104.66(12)
C1 O1 V1 129.95(15)
C11 O3 V1 131.42(16)
C7 N1 N2 113.57(19)
C7 N1 V1 122.23(16)
N2 N1 V1 124.01(14)
C8 N2 N1 112.12(19)
O1 C1 C2 119.5(2)
O1 C1 C6 120.5(2)
C2 C1 C6 119.8(2)
C3 C2 C1 119.8(2)
C3 C2 H2 120.1
C1 C2 H2 120.1
C2 C3 C4 121.0(2)
C2 C3 H3 119.5
C4 C3 H3 119.5
C5 C4 C3 119.5(2)
C5 C4 H4 120.2
C3 C4 H4 120.2
C4 C5 C6 121.0(2)
C4 C5 H5 119.5
C6 C5 H5 119.5
C5 C6 C1 118.9(2)
C5 C6 C7 118.3(2)
C1 C6 C7 122.4(2)
N1 C7 C6 125.4(2)
N1 C7 H7 117.3
C6 C7 H7 117.3
N2 C8 S1 126.61(19)
N2 C8 S2 120.26(18)
S1 C8 S2 113.12(14)
C10 C9 S2 107.58(18)
C10 C9 H9A 110.2
S2 C9 H9A 110.2
C10 C9 H9B 110.2
S2 C9 H9B 110.2
H9A C9 H9B 108.5
C9 C10 H10A 109.5
C9 C10 H10B 109.5
H10A C10 H10B 109.5
C9 C10 H10C 109.5
H10A C10 H10C 109.5
H10B C10 H10C 109.5
O3 C11 H11A 109.5
O3 C11 H11B 109.5
H11A C11 H11B 109.5
O3 C11 H11C 109.5
H11A C11 H11C 109.5
H11B C11 H11C 109.5
C12 O4 V1 124.71(14)
C12 O4 H4A 106.4
V1 O4 H4A 123.2
O4 C12 H12A 109.5
O4 C12 H12B 109.5
H12A C12 H12B 109.5
O4 C12 H12C 109.5
H12A C12 H12C 109.5
H12B C12 H12C 109.5

loop_
_geom_bond_atom_site_label_1
_geom_bond_atom_site_label_2
_geom_bond_distance
V1 O2 1.5904(18)
V1 O3 1.7639(17)
V1 O1 1.8699(17)
V1 N1 2.152(2)
V1 O4 2.3177(18)
V1 S1 2.4183(9)
S1 C8 1.719(2)
S2 C8 1.746(2)
S2 C9 1.818(3)
O1 C1 1.340(3)
O3 C11 1.427(3)
N1 C7 1.301(3)
N1 N2 1.414(3)
N2 C8 1.311(3)
C1 C2 1.395(3)
C1 C6 1.416(3)
C2 C3 1.395(3)
C2 H2 0.9500
C3 C4 1.395(3)
C3 H3 0.9500
C4 C5 1.377(3)
C4 H4 0.9500
C5 C6 1.413(3)
C5 H5 0.9500
C6 C7 1.440(3)
C7 H7 0.9500
C9 C10 1.519(4)
C9 H9A 0.9900
C9 H9B 0.9900
C10 H10A 0.9800
C10 H10B 0.9800
C10 H10C 0.9800
C11 H11A 0.9800
C11 H11B 0.9800
C11 H11C 0.9800
O4 C12 1.434(3)
O4 H4A 0.8700
C12 H12A 0.9800
C12 H12B 0.9800
C12 H12C 0.9800

loop_
_geom_hbond_atom_site_label_D
_geom_hbond_atom_site_label_H
_geom_hbond_atom_site_label_A
_geom_hbond_distance_DH
_geom_hbond_distance_HA
_geom_hbond_distance_DA
_geom_hbond_angle_DHA
_geom_hbond_site_symmetry_A
O4 H4A N2 0.87 1.96 2.829(3) 174 2_666
C9 H9A O1 0.99 2.41 3.362(3) 160 2_666

loop_
_geom_torsion_atom_site_label_1
_geom_torsion_atom_site_label_2
_geom_torsion_atom_site_label_3
_geom_torsion_atom_site_label_4
_geom_torsion
O2 V1 O1 C1 50.6(2)
O3 V1 O1 C1 156.83(19)
N1 V1 O1 C1 -42.96(19)
O4 V1 O1 C1 -122.3(2)
S1 V1 O1 C1 -82.1(2)
O2 V1 O3 C11 -16.7(2)
O1 V1 O3 C11 -120.5(2)
N1 V1 O3 C11 126.8(2)
O4 V1 O3 C11 160.9(2)
S1 V1 O3 C11 79.1(2)
C7 N1 N2 C8 165.4(2)
V1 N1 N2 C8 -9.7(3)
V1 O1 C1 C2 -150.60(18)
V1 O1 C1 C6 33.6(3)
O1 C1 C2 C3 -176.8(2)
C6 C1 C2 C3 -1.0(4)
C1 C2 C3 C4 -0.3(4)
C2 C3 C4 C5 1.1(4)
C3 C4 C5 C6 -0.5(4)
C4 C5 C6 C1 -0.8(3)
C4 C5 C6 C7 172.2(2)
O1 C1 C6 C5 177.2(2)
C2 C1 C6 C5 1.5(3)
O1 C1 C6 C7 4.6(3)
C2 C1 C6 C7 -171.2(2)
N2 N1 C7 C6 174.4(2)
V1 N1 C7 C6 -10.4(3)
C5 C6 C7 N1 174.1(2)
C1 C6 C7 N1 -13.2(4)
N1 N2 C8 S1 1.7(3)
N1 N2 C8 S2 -177.78(15)
V1 S1 C8 N2 5.0(2)
V1 S1 C8 S2 -175.51(10)
C9 S2 C8 N2 14.9(2)
C9 S2 C8 S1 -164.66(13)
C8 S2 C9 C10 168.03(17)
